data_4022193
loop_
_publ_author_name
'Stephen Hanessian'
'Dougal J. Ritson'

_publ_section_title
;
 Structure-Based Organic Synthesis of a Tricyclic N-Malayamycin Analogue
;
_journal_name_full 'Journal of Organic Chemistry'
_journal_page_first 9807
_journal_page_last 9817
_journal_paper_doi 10.1021/jo061904r
_journal_volume 71
_journal_year 2006
_chemical_absolute_configuration rmad
_chemical_compound_source 'Synthesized by the authors. See text'
_chemical_formula_sum 'C25 H38 N4 O9 S'
_chemical_formula_weight 570.65
_chemical_name_systematic
; 
 ? 
;
_space_group_IT_number 19
_space_group_name_Hall 'P 2ac 2ab'
_space_group_name_H-M_alt 'P 21 21 21'
_symmetry_cell_setting orthorhombic
_symmetry_space_group_name_Hall 'P 2ac 2ab'
_symmetry_space_group_name_H-M 'P 21 21 21'
_atom_sites_solution_hydrogens geom
_atom_sites_solution_primary direct
_atom_sites_solution_secondary difmap
_audit_creation_method SHELXL-97
_cell_angle_alpha 90.00
_cell_angle_beta 90.00
_cell_angle_gamma 90.00
_cell_formula_units_Z 4
_cell_length_a 7.0629(3)
_cell_length_b 13.3419(5)
_cell_length_c 31.0227(11)
_cell_measurement_reflns_used 7334
_cell_measurement_temperature 220(2)
_cell_measurement_theta_max 67.93
_cell_measurement_theta_min 2.85
_cell_volume 2923.3(2)
_computing_cell_refinement 'SMART (Bruker, 2003)'
_computing_data_collection 'SMART (Bruker, 2003)'
_computing_data_reduction 'SAINT (Bruker, 2004)'
_computing_molecular_graphics 'SHELXTL (Bruker, 1997)'
_computing_publication_material 'UdMX (local program)'
_computing_structure_refinement 'SHELXL97 (Sheldrick, 1997)'
_computing_structure_solution 'SHELXS97 (Sheldrick, 1997)'
_diffrn_ambient_temperature 220(2)
_diffrn_detector_area_resol_mean 5.5
_diffrn_measured_fraction_theta_full 0.985
_diffrn_measured_fraction_theta_max 0.985
_diffrn_measurement_device_type 'Bruker Smart 6000'
_diffrn_measurement_method \w
_diffrn_radiation_monochromator 'Montel 200 optics'
_diffrn_radiation_source 'Rotating Anode'
_diffrn_radiation_type CuK\a
_diffrn_radiation_wavelength 1.54178
_diffrn_reflns_av_R_equivalents 0.078
_diffrn_reflns_av_sigmaI/netI 0.0529
_diffrn_reflns_limit_h_max 8
_diffrn_reflns_limit_h_min -8
_diffrn_reflns_limit_k_max 15
_diffrn_reflns_limit_k_min -16
_diffrn_reflns_limit_l_max 37
_diffrn_reflns_limit_l_min -37
_diffrn_reflns_number 31979
_diffrn_reflns_theta_full 68.71
_diffrn_reflns_theta_max 68.71
_diffrn_reflns_theta_min 2.85
_diffrn_standards_decay_% -1.86
_diffrn_standards_number 98
_exptl_absorpt_coefficient_mu 1.460
_exptl_absorpt_correction_T_max 1.0000
_exptl_absorpt_correction_T_min 0.7900
_exptl_absorpt_correction_type multi-scan
_exptl_absorpt_process_details 'Sadabs (Sheldrick,1996)'
_exptl_crystal_colour Colorless
_exptl_crystal_density_diffrn 1.297
_exptl_crystal_density_method 'not measured'
_exptl_crystal_description block
_exptl_crystal_F_000 1216
_exptl_crystal_size_max 0.43
_exptl_crystal_size_mid 0.05
_exptl_crystal_size_min 0.04
_refine_diff_density_max 0.311
_refine_diff_density_min -0.280
_refine_diff_density_rms 0.058
_refine_ls_abs_structure_details 'Flack H D (1983), XXXX Friedel Pairs'
_refine_ls_abs_structure_Flack -0.02(2)
_refine_ls_extinction_method none
_refine_ls_goodness_of_fit_ref 1.050
_refine_ls_hydrogen_treatment constr
_refine_ls_matrix_type full
_refine_ls_number_parameters 360
_refine_ls_number_reflns 5281
_refine_ls_number_restraints 0
_refine_ls_restrained_S_all 1.050
_refine_ls_R_factor_all 0.0545
_refine_ls_R_factor_gt 0.0459
_refine_ls_shift/su_max 0.001
_refine_ls_shift/su_mean 0.000
_refine_ls_structure_factor_coef Fsqd
_refine_ls_weighting_details 'calc w=1/[\s^2^(Fo^2^)+(0.0749P)^2^+0.0000P] where P=(Fo^2^+2Fc^2^)/3'
_refine_ls_weighting_scheme calc
_refine_ls_wR_factor_gt 0.1198
_refine_ls_wR_factor_ref 0.1276
_reflns_number_gt 4511
_reflns_number_total 5281
_reflns_threshold_expression I>2\s(I)
_cod_data_source_file jo061904rsi20060922_043348.cif
_cod_depositor_comments
;
The following automatic conversions were performed:
'_symmetry_cell_setting' value 'Orthorhombic' changed to 'orthorhombic'
according to '/home/saulius/struct/CIF-dictionaries/cif_core.dic'
dictionary named 'cif_core.dic' version 2.4.1 from
2010-06-29.

'_geom_bond_publ_flag' value 'Y' changed to 'y' according to
'/home/saulius/struct/CIF-dictionaries/cif_core.dic' dictionary named
'cif_core.dic' version 2.4.1 from 2010-06-29 (42
times).

'_geom_angle_publ_flag' value 'Y' changed to 'y' according to
'/home/saulius/struct/CIF-dictionaries/cif_core.dic' dictionary named
'cif_core.dic' version 2.4.1 from 2010-06-29 (68
times).

'_geom_torsion_publ_flag' value 'Y' changed to 'y' according to
'/home/saulius/struct/CIF-dictionaries/cif_core.dic' dictionary named
'cif_core.dic' version 2.4.1 from 2010-06-29 (92 times).

Automatic conversion script
Id: cif_fix_enum 1527 2010-12-29 10:47:43Z saulius 
;
_cod_database_code 4022193

loop_
_symmetry_equiv_pos_as_xyz
'x, y, z'
'-x+1/2, -y, z+1/2'
'-x, y+1/2, -z+1/2'
'x+1/2, -y+1/2, -z'

loop_
_atom_site_label
_atom_site_type_symbol
_atom_site_fract_x
_atom_site_fract_y
_atom_site_fract_z
_atom_site_U_iso_or_equiv
_atom_site_adp_type
_atom_site_occupancy
_atom_site_symmetry_multiplicity
_atom_site_calc_flag
_atom_site_refinement_flags
S1 S 0.02591(10) 0.90310(5) 0.77485(2) 0.04415(19) Uani 1 1 d .
O1 O 0.2513(3) 0.87785(13) 0.67119(5) 0.0389(4) Uani 1 1 d .
O2 O 0.4086(2) 1.03087(15) 0.59398(5) 0.0408(4) Uani 1 1 d .
O3 O 0.3464(3) 1.13913(14) 0.66366(6) 0.0401(4) Uani 1 1 d .
O4 O 0.4091(3) 1.12309(15) 0.78186(6) 0.0459(5) Uani 1 1 d .
O5 O 0.2534(3) 1.1574(3) 0.56300(10) 0.0948(11) Uani 1 1 d .
O6 O 0.1516(4) 0.81953(14) 0.77461(7) 0.0610(6) Uani 1 1 d .
O7 O -0.1613(3) 0.8902(2) 0.75765(7) 0.0667(7) Uani 1 1 d .
O8 O 0.2064(3) 0.85831(18) 0.54194(6) 0.0536(5) Uani 1 1 d .
O9 O -0.5649(3) 0.6662(2) 0.60227(7) 0.0715(7) Uani 1 1 d .
N1 N 0.0849(3) 0.83423(17) 0.60870(7) 0.0388(5) Uani 1 1 d .
N2 N -0.0620(3) 0.7649(2) 0.54675(7) 0.0456(6) Uani 1 1 d .
N3 N 0.1251(3) 0.99438(16) 0.74787(6) 0.0357(5) Uani 1 1 d .
N4 N -0.3353(3) 0.6754(2) 0.55082(7) 0.0486(6) Uani 1 1 d .
H4 H -0.3102 0.6589 0.5243 0.058 Uiso 1 1 calc R
C1 C 0.2480(4) 0.8901(2) 0.62538(8) 0.0372(6) Uani 1 1 d .
H1 H 0.3658 0.8622 0.6129 0.045 Uiso 1 1 calc R
C2 C 0.2387(3) 1.0043(2) 0.61595(8) 0.0367(6) Uani 1 1 d .
H2 H 0.1242 1.0228 0.5993 0.044 Uiso 1 1 calc R
C3 C 0.2382(3) 1.05015(19) 0.66163(8) 0.0323(5) Uani 1 1 d .
C4 C 0.3392(3) 0.96798(19) 0.68642(7) 0.0324(5) Uani 1 1 d .
H4A H 0.4745 0.9675 0.6781 0.039 Uiso 1 1 calc R
C5 C 0.3237(3) 0.98837(19) 0.73432(7) 0.0330(5) Uani 1 1 d .
H5 H 0.3890 0.9348 0.7506 0.040 Uiso 1 1 calc R
C6 C 0.4332(3) 1.0884(2) 0.73928(7) 0.0353(6) Uani 1 1 d .
H6 H 0.5693 1.0729 0.7356 0.042 Uiso 1 1 calc R
C7 C 0.3841(4) 1.1718(2) 0.70670(9) 0.0450(7) Uani 1 1 d .
H7A H 0.2728 1.2080 0.7173 0.054 Uiso 1 1 calc R
H7B H 0.4896 1.2195 0.7059 0.054 Uiso 1 1 calc R
C8 C 0.0329(4) 1.0629(2) 0.67673(8) 0.0408(6) Uani 1 1 d .
H8A H -0.0189 1.1240 0.6637 0.049 Uiso 1 1 calc R
H8B H -0.0417 1.0062 0.6660 0.049 Uiso 1 1 calc R
C9 C 0.0081(3) 1.0695(2) 0.72576(8) 0.0406(6) Uani 1 1 d .
H9A H 0.0440 1.1366 0.7356 0.049 Uiso 1 1 calc R
H9B H -0.1252 1.0587 0.7331 0.049 Uiso 1 1 calc R
C10 C 0.0811(4) 0.8192(2) 0.56391(8) 0.0426(6) Uani 1 1 d .
C11 C -0.1985(4) 0.7299(2) 0.57190(8) 0.0420(6) Uani 1 1 d .
C12 C -0.1994(4) 0.7453(2) 0.61714(9) 0.0475(7) Uani 1 1 d .
H12 H -0.2981 0.7208 0.6345 0.057 Uiso 1 1 calc R
C13 C -0.0530(4) 0.7965(2) 0.63408(8) 0.0449(7) Uani 1 1 d .
H13 H -0.0467 0.8061 0.6641 0.054 Uiso 1 1 calc R
C14 C -0.5065(5) 0.6439(2) 0.56660(9) 0.0519(8) Uani 1 1 d .
C15 C -0.6190(5) 0.5807(3) 0.53648(11) 0.0729(11) Uani 1 1 d .
H15A H -0.6720 0.6226 0.5139 0.109 Uiso 1 1 calc R
H15B H -0.7206 0.5482 0.5522 0.109 Uiso 1 1 calc R
H15C H -0.5376 0.5303 0.5237 0.109 Uiso 1 1 calc R
C16 C 0.3988(4) 1.1128(3) 0.56886(10) 0.0594(9) Uani 1 1 d .
C17 C 0.5908(5) 1.1417(4) 0.55071(12) 0.0745(12) Uani 1 1 d .
C18 C 0.7456(5) 1.0668(6) 0.56245(18) 0.150(3) Uani 1 1 d .
H18A H 0.8635 1.0865 0.5489 0.225 Uiso 1 1 calc R
H18B H 0.7097 1.0005 0.5524 0.225 Uiso 1 1 calc R
H18C H 0.7619 1.0655 0.5935 0.225 Uiso 1 1 calc R
C19 C 0.5801(8) 1.1394(6) 0.50270(15) 0.122(2) Uani 1 1 d .
H19A H 0.4844 1.1863 0.4929 0.183 Uiso 1 1 calc R
H19B H 0.5470 1.0723 0.4933 0.183 Uiso 1 1 calc R
H19C H 0.7020 1.1579 0.4907 0.183 Uiso 1 1 calc R
C20 C 0.6321(13) 1.2431(7) 0.5668(4) 0.289(8) Uani 1 1 d .
H20A H 0.5244 1.2864 0.5613 0.434 Uiso 1 1 calc R
H20B H 0.7427 1.2694 0.5521 0.434 Uiso 1 1 calc R
H20C H 0.6564 1.2403 0.5975 0.434 Uiso 1 1 calc R
C21 C 0.5255(4) 1.2081(2) 0.79148(9) 0.0490(7) Uani 1 1 d .
H21A H 0.4625 1.2687 0.7819 0.073 Uiso 1 1 calc R
H21B H 0.6459 1.2015 0.7767 0.073 Uiso 1 1 calc R
H21C H 0.5469 1.2116 0.8223 0.073 Uiso 1 1 calc R
C22 C 0.0008(5) 0.9453(2) 0.83021(9) 0.0529(8) Uani 1 1 d .
C23 C -0.1073(6) 1.0446(3) 0.83019(12) 0.0705(10) Uani 1 1 d .
H23A H -0.1340 1.0645 0.8597 0.106 Uiso 1 1 calc R
H23B H -0.2254 1.0366 0.8146 0.106 Uiso 1 1 calc R
H23C H -0.0312 1.0958 0.8163 0.106 Uiso 1 1 calc R
C24 C -0.1106(7) 0.8650(3) 0.85418(12) 0.0798(12) Uani 1 1 d .
H24A H -0.2398 0.8637 0.8436 0.120 Uiso 1 1 calc R
H24B H -0.1110 0.8801 0.8848 0.120 Uiso 1 1 calc R
H24C H -0.0521 0.8002 0.8495 0.120 Uiso 1 1 calc R
C25 C 0.1978(6) 0.9582(3) 0.84929(11) 0.0675(10) Uani 1 1 d .
H25A H 0.1872 0.9793 0.8791 0.101 Uiso 1 1 calc R
H25B H 0.2665 1.0086 0.8330 0.101 Uiso 1 1 calc R
H25C H 0.2653 0.8950 0.8479 0.101 Uiso 1 1 calc R

loop_
_atom_site_aniso_label
_atom_site_aniso_U_11
_atom_site_aniso_U_22
_atom_site_aniso_U_33
_atom_site_aniso_U_23
_atom_site_aniso_U_13
_atom_site_aniso_U_12
S1 0.0607(4) 0.0363(3) 0.0354(3) -0.0043(3) 0.0098(3) -0.0113(3)
O1 0.0532(10) 0.0345(10) 0.0291(9) -0.0039(7) -0.0093(7) 0.0033(9)
O2 0.0400(9) 0.0527(12) 0.0298(9) 0.0010(8) 0.0018(7) -0.0001(9)
O3 0.0500(10) 0.0370(10) 0.0331(9) 0.0006(8) -0.0015(8) -0.0051(9)
O4 0.0593(11) 0.0471(11) 0.0312(9) -0.0092(8) 0.0065(8) -0.0175(9)
O5 0.0538(13) 0.118(2) 0.112(2) 0.075(2) -0.0041(14) 0.0036(16)
O6 0.0977(16) 0.0287(10) 0.0566(13) 0.0005(10) 0.0245(13) -0.0005(11)
O7 0.0645(13) 0.0799(17) 0.0556(13) -0.0072(12) 0.0107(10) -0.0355(14)
O8 0.0503(10) 0.0772(15) 0.0332(10) -0.0121(10) 0.0062(8) -0.0141(11)
O9 0.0712(14) 0.103(2) 0.0403(12) -0.0093(12) 0.0073(10) -0.0280(15)
N1 0.0481(11) 0.0422(13) 0.0261(10) -0.0058(9) -0.0010(9) -0.0027(11)
N2 0.0485(12) 0.0584(15) 0.0299(10) -0.0093(10) 0.0001(10) -0.0090(12)
N3 0.0380(10) 0.0338(12) 0.0354(11) 0.0001(9) 0.0032(8) -0.0025(10)
N4 0.0563(13) 0.0592(16) 0.0304(11) -0.0103(11) -0.0002(10) -0.0129(13)
C1 0.0433(13) 0.0414(15) 0.0270(11) -0.0041(11) -0.0028(10) -0.0005(13)
C2 0.0332(12) 0.0452(15) 0.0317(13) 0.0011(12) -0.0033(10) 0.0007(12)
C3 0.0348(11) 0.0302(13) 0.0320(12) 0.0002(10) -0.0031(10) -0.0005(11)
C4 0.0337(11) 0.0351(13) 0.0283(12) -0.0041(10) -0.0032(9) 0.0011(11)
C5 0.0373(12) 0.0332(13) 0.0286(12) -0.0034(10) -0.0038(9) 0.0027(11)
C6 0.0355(11) 0.0422(15) 0.0281(11) -0.0046(11) 0.0024(9) -0.0039(12)
C7 0.0574(15) 0.0417(16) 0.0360(14) -0.0030(12) -0.0010(12) -0.0087(14)
C8 0.0388(12) 0.0439(15) 0.0397(13) 0.0051(12) -0.0024(11) 0.0065(12)
C9 0.0357(12) 0.0446(15) 0.0414(13) 0.0018(12) 0.0062(11) 0.0070(12)
C10 0.0473(14) 0.0507(17) 0.0298(12) -0.0085(12) -0.0001(11) -0.0024(14)
C11 0.0506(15) 0.0453(16) 0.0301(13) -0.0046(12) -0.0041(11) -0.0045(14)
C12 0.0567(16) 0.0572(18) 0.0286(14) -0.0050(13) 0.0023(11) -0.0133(15)
C13 0.0591(16) 0.0497(17) 0.0259(12) -0.0052(12) -0.0012(11) -0.0066(15)
C14 0.0606(17) 0.0593(19) 0.0359(14) 0.0018(13) 0.0000(13) -0.0145(16)
C15 0.076(2) 0.090(3) 0.0522(19) -0.0061(19) -0.0021(16) -0.034(2)
C16 0.0510(16) 0.087(3) 0.0406(16) 0.0210(17) -0.0029(13) -0.0042(19)
C17 0.0570(18) 0.110(3) 0.056(2) 0.027(2) 0.0068(15) -0.016(2)
C18 0.047(2) 0.294(10) 0.110(4) 0.091(5) 0.005(2) -0.005(4)
C19 0.096(3) 0.197(7) 0.072(3) 0.033(4) 0.028(3) 0.036(4)
C20 0.204(8) 0.261(11) 0.403(15) -0.217(11) 0.207(10) -0.183(9)
C21 0.0635(17) 0.0477(17) 0.0358(14) -0.0073(12) -0.0008(12) -0.0164(16)
C22 0.076(2) 0.0432(16) 0.0391(14) -0.0023(12) 0.0144(14) -0.0052(16)
C23 0.095(3) 0.055(2) 0.061(2) -0.0110(17) 0.0232(19) 0.008(2)
C24 0.120(3) 0.068(2) 0.0517(19) -0.0008(18) 0.031(2) -0.027(2)
C25 0.094(2) 0.065(2) 0.0437(18) 0.0031(17) -0.0041(17) -0.006(2)

loop_
_atom_type_symbol
_atom_type_description
_atom_type_scat_dispersion_real
_atom_type_scat_dispersion_imag
_atom_type_scat_source
C C 0.0181 0.0091 'International Tables Vol C Tables 4.2.6.8 and 6.1.1.4'
H H 0.0000 0.0000 'International Tables Vol C Tables 4.2.6.8 and 6.1.1.4'
N N 0.0311 0.0180 'International Tables Vol C Tables 4.2.6.8 and 6.1.1.4'
O O 0.0492 0.0322 'International Tables Vol C Tables 4.2.6.8 and 6.1.1.4'
S S 0.3331 0.5567 'International Tables Vol C Tables 4.2.6.8 and 6.1.1.4'

loop_
_geom_angle_atom_site_label_1
_geom_angle_atom_site_label_2
_geom_angle_atom_site_label_3
_geom_angle
_geom_angle_publ_flag
O6 S1 O7 118.55(15) y
O6 S1 N3 108.23(12) y
O7 S1 N3 107.07(13) y
O6 S1 C22 107.96(15) y
O7 S1 C22 107.38(15) y
N3 S1 C22 107.15(13) y
C1 O1 C4 103.81(18) y
C16 O2 C2 115.8(2) y
C3 O3 C7 113.50(19) y
C6 O4 C21 112.70(19) y
C13 N1 C10 120.7(2) y
C13 N1 C1 123.4(2) y
C10 N1 C1 115.9(2) y
C11 N2 C10 120.0(2) y
C5 N3 C9 116.2(2) y
C5 N3 S1 121.06(18) y
C9 N3 S1 120.39(17) y
C14 N4 C11 127.8(2) y
C14 N4 H4 116.1 ?
C11 N4 H4 116.1 ?
O1 C1 N1 107.8(2) y
O1 C1 C2 107.4(2) y
N1 C1 C2 113.5(2) y
O1 C1 H1 109.3 ?
N1 C1 H1 109.3 ?
C2 C1 H1 109.3 ?
O2 C2 C3 110.0(2) y
O2 C2 C1 107.3(2) y
C3 C2 C1 102.46(19) y
O2 C2 H2 112.2 ?
C3 C2 H2 112.2 ?
C1 C2 H2 112.2 ?
O3 C3 C4 109.26(18) y
O3 C3 C8 113.9(2) y
C4 C3 C8 111.7(2) y
O3 C3 C2 111.9(2) y
C4 C3 C2 100.27(19) y
C8 C3 C2 109.1(2) y
O1 C4 C5 116.3(2) y
O1 C4 C3 103.61(17) y
C5 C4 C3 109.5(2) y
O1 C4 H4A 109.1 ?
C5 C4 H4A 109.1 ?
C3 C4 H4A 109.1 ?
N3 C5 C4 111.12(19) y
N3 C5 C6 113.7(2) y
C4 C5 C6 102.48(19) y
N3 C5 H5 109.8 ?
C4 C5 H5 109.8 ?
C6 C5 H5 109.8 ?
O4 C6 C7 110.5(2) y
O4 C6 C5 108.39(19) y
C7 C6 C5 116.4(2) y
O4 C6 H6 107.1 ?
C7 C6 H6 107.1 ?
C5 C6 H6 107.1 ?
O3 C7 C6 115.7(2) y
O3 C7 H7A 108.4 ?
C6 C7 H7A 108.4 ?
O3 C7 H7B 108.4 ?
C6 C7 H7B 108.4 ?
H7A C7 H7B 107.4 ?
C9 C8 C3 114.7(2) y
C9 C8 H8A 108.6 ?
C3 C8 H8A 108.6 ?
C9 C8 H8B 108.6 ?
C3 C8 H8B 108.6 ?
H8A C8 H8B 107.6 ?
N3 C9 C8 111.1(2) y
N3 C9 H9A 109.4 ?
C8 C9 H9A 109.4 ?
N3 C9 H9B 109.4 ?
C8 C9 H9B 109.4 ?
H9A C9 H9B 108 ?
O8 C10 N2 123.1(2) y
O8 C10 N1 118.2(2) y
N2 C10 N1 118.7(2) y
N2 C11 N4 114.7(2) y
N2 C11 C12 122.4(2) y
N4 C11 C12 122.9(3) y
C13 C12 C11 117.1(3) y
C13 C12 H12 121.4 ?
C11 C12 H12 121.4 ?
C12 C13 N1 121.1(2) y
C12 C13 H13 119.5 ?
N1 C13 H13 119.5 ?
O9 C14 N4 123.3(3) y
O9 C14 C15 121.9(3) y
N4 C14 C15 114.9(3) y
C14 C15 H15A 109.5 ?
C14 C15 H15B 109.5 ?
H15A C15 H15B 109.5 ?
C14 C15 H15C 109.5 ?
H15A C15 H15C 109.5 ?
H15B C15 H15C 109.5 ?
O5 C16 O2 122.3(3) y
O5 C16 C17 125.6(3) y
O2 C16 C17 112.0(3) y
C20 C17 C19 111.6(6) y
C20 C17 C16 106.5(4) y
C19 C17 C16 108.6(3) y
C20 C17 C18 112.3(6) y
C19 C17 C18 105.1(4) y
C16 C17 C18 112.6(3) y
C17 C18 H18A 109.5 ?
C17 C18 H18B 109.5 ?
H18A C18 H18B 109.5 ?
C17 C18 H18C 109.5 ?
H18A C18 H18C 109.5 ?
H18B C18 H18C 109.5 ?
C17 C19 H19A 109.5 ?
C17 C19 H19B 109.5 ?
H19A C19 H19B 109.5 ?
C17 C19 H19C 109.5 ?
H19A C19 H19C 109.5 ?
H19B C19 H19C 109.5 ?
C17 C20 H20A 109.5 ?
C17 C20 H20B 109.5 ?
H20A C20 H20B 109.5 ?
C17 C20 H20C 109.5 ?
H20A C20 H20C 109.5 ?
H20B C20 H20C 109.5 ?
O4 C21 H21A 109.5 ?
O4 C21 H21B 109.5 ?
H21A C21 H21B 109.5 ?
O4 C21 H21C 109.5 ?
H21A C21 H21C 109.5 ?
H21B C21 H21C 109.5 ?
C25 C22 C24 111.2(3) y
C25 C22 C23 111.0(3) y
C24 C22 C23 110.6(3) y
C25 C22 S1 108.3(2) y
C24 C22 S1 107.1(2) y
C23 C22 S1 108.5(2) y
C22 C23 H23A 109.5 ?
C22 C23 H23B 109.5 ?
H23A C23 H23B 109.5 ?
C22 C23 H23C 109.5 ?
H23A C23 H23C 109.5 ?
H23B C23 H23C 109.5 ?
C22 C24 H24A 109.5 ?
C22 C24 H24B 109.5 ?
H24A C24 H24B 109.5 ?
C22 C24 H24C 109.5 ?
H24A C24 H24C 109.5 ?
H24B C24 H24C 109.5 ?
C22 C25 H25A 109.5 ?
C22 C25 H25B 109.5 ?
H25A C25 H25B 109.5 ?
C22 C25 H25C 109.5 ?
H25A C25 H25C 109.5 ?
H25B C25 H25C 109.5 ?

loop_
_geom_bond_atom_site_label_1
_geom_bond_atom_site_label_2
_geom_bond_distance
_geom_bond_publ_flag
S1 O6 1.425(2) y
S1 O7 1.436(2) y
S1 N3 1.636(2) y
S1 C22 1.816(3) y
O1 C1 1.431(3) y
O1 C4 1.433(3) y
O2 C16 1.344(4) y
O2 C2 1.425(3) y
O3 C3 1.413(3) y
O3 C7 1.430(3) y
O4 C6 1.410(3) y
O4 C21 1.432(3) y
O5 C16 1.201(4) y
O8 C10 1.233(3) y
O9 C14 1.218(4) y
N1 C13 1.350(4) y
N1 C10 1.404(3) y
N1 C1 1.466(3) y
N2 C11 1.325(4) y
N2 C10 1.353(3) y
N3 C5 1.466(3) y
N3 C9 1.469(3) y
N4 C14 1.370(4) y
N4 C11 1.375(4) y
N4 H4 0.87 ?
C1 C2 1.553(4) y
C1 H1 0.99 ?
C2 C3 1.543(3) y
C2 H2 0.99 ?
C3 C4 1.517(3) y
C3 C8 1.533(3) y
C4 C5 1.515(3) y
C4 H4a 0.99 ?
C5 C6 1.550(4) y
C5 H5 0.99 ?
C6 C7 1.543(4) y
C6 H6 0.99 ?
C7 H7a 0.98 ?
C7 H7b 0.98 ?
C8 C9 1.533(4) y
C8 H8a 0.98 ?
C8 H8b 0.98 ?
C9 H9a 0.98 ?
C9 H9b 0.98 ?
C11 C12 1.418(4) y
C12 C13 1.346(4) y
C12 H12 0.94 ?
C13 H13 0.94 ?
C14 C15 1.488(4) y
C15 H15a 0.97 ?
C15 H15b 0.97 ?
C15 H15c 0.97 ?
C16 C17 1.518(4) y
C17 C20 1.471(8) y
C17 C19 1.491(6) y
C17 C18 1.525(7) y
C18 H18a 0.97 ?
C18 H18b 0.97 ?
C18 H18c 0.97 ?
C19 H19a 0.97 ?
C19 H19b 0.97 ?
C19 H19c 0.97 ?
C20 H20a 0.97 ?
C20 H20b 0.97 ?
C20 H20c 0.97 ?
C21 H21a 0.97 ?
C21 H21b 0.97 ?
C21 H21c 0.97 ?
C22 C25 1.522(5) y
C22 C24 1.523(5) y
C22 C23 1.530(5) y
C23 H23a 0.97 ?
C23 H23b 0.97 ?
C23 H23c 0.97 ?
C24 H24a 0.97 ?
C24 H24b 0.97 ?
C24 H24c 0.97 ?
C25 H25a 0.97 ?
C25 H25b 0.97 ?
C25 H25c 0.97 ?

loop_
_geom_torsion_atom_site_label_1
_geom_torsion_atom_site_label_2
_geom_torsion_atom_site_label_3
_geom_torsion_atom_site_label_4
_geom_torsion
_geom_torsion_publ_flag
O6 S1 N3 C5 -9.9(2) y
O7 S1 N3 C5 -138.78(19) y
C22 S1 N3 C5 106.3(2) y
O6 S1 N3 C9 152.0(2) y
O7 S1 N3 C9 23.1(2) y
C22 S1 N3 C9 -91.8(2) y
C4 O1 C1 N1 -151.2(2) y
C4 O1 C1 C2 -28.5(2) y
C13 N1 C1 O1 11.7(4) y
C10 N1 C1 O1 -166.7(2) y
C13 N1 C1 C2 -107.1(3) y
C10 N1 C1 C2 74.4(3) y
C16 O2 C2 C3 -94.1(3) y
C16 O2 C2 C1 155.1(2) y
O1 C1 C2 O2 116.1(2) y
N1 C1 C2 O2 -124.9(2) y
O1 C1 C2 C3 0.2(3) y
N1 C1 C2 C3 119.3(2) y
C7 O3 C3 C4 -57.0(3) y
C7 O3 C3 C8 68.7(3) y
C7 O3 C3 C2 -167.1(2) y
O2 C2 C3 O3 27.9(3) y
C1 C2 C3 O3 141.8(2) y
O2 C2 C3 C4 -87.8(2) y
C1 C2 C3 C4 26.1(2) y
O2 C2 C3 C8 154.8(2) y
C1 C2 C3 C8 -91.3(2) y
C1 O1 C4 C5 166.6(2) y
C1 O1 C4 C3 46.5(2) y
O3 C3 C4 O1 -162.70(18) y
C8 C3 C4 O1 70.4(2) y
C2 C3 C4 O1 -45.0(2) y
O3 C3 C4 C5 72.6(2) y
C8 C3 C4 C5 -54.3(3) y
C2 C3 C4 C5 -169.7(2) y
C9 N3 C5 C4 -57.1(3) y
S1 N3 C5 C4 105.5(2) y
C9 N3 C5 C6 57.8(3) y
S1 N3 C5 C6 -139.53(18) y
O1 C4 C5 N3 -58.8(3) y
C3 C4 C5 N3 58.2(3) y
O1 C4 C5 C6 179.46(19) y
C3 C4 C5 C6 -63.6(2) y
C21 O4 C6 C7 -59.3(3) y
C21 O4 C6 C5 172.1(2) y
N3 C5 C6 O4 52.5(3) y
C4 C5 C6 O4 172.5(2) y
N3 C5 C6 C7 -72.7(3) y
C4 C5 C6 C7 47.3(3) y
C3 O3 C7 C6 40.5(3) y
O4 C6 C7 O3 -161.6(2) y
C5 C6 C7 O3 -37.5(3) y
O3 C3 C8 C9 -76.1(3) y
C4 C3 C8 C9 48.2(3) y
C2 C3 C8 C9 158.2(2) y
C5 N3 C9 C8 48.4(3) y
S1 N3 C9 C8 -114.3(2) y
C3 C8 C9 N3 -43.5(3) y
C11 N2 C10 O8 -175.9(3) y
C11 N2 C10 N1 2.3(4) y
C13 N1 C10 O8 177.4(3) y
C1 N1 C10 O8 -4.2(4) y
C13 N1 C10 N2 -1.0(4) y
C1 N1 C10 N2 177.5(3) y
C10 N2 C11 N4 -179.7(3) y
C10 N2 C11 C12 -1.5(5) y
C14 N4 C11 N2 -168.8(3) y
C14 N4 C11 C12 13.1(5) y
N2 C11 C12 C13 -0.8(5) y
N4 C11 C12 C13 177.2(3) y
C11 C12 C13 N1 2.2(5) y
C10 N1 C13 C12 -1.3(4) y
C1 N1 C13 C12 -179.7(3) y
C11 N4 C14 O9 4.3(5) y
C11 N4 C14 C15 -176.6(3) y
C2 O2 C16 O5 -4.6(5) y
C2 O2 C16 C17 173.8(3) y
O5 C16 C17 C20 59.1(8) y
O2 C16 C17 C20 -119.3(7) y
O5 C16 C17 C19 -61.3(6) y
O2 C16 C17 C19 120.4(4) y
O5 C16 C17 C18 -177.3(5) y
O2 C16 C17 C18 4.3(5) y
O6 S1 C22 C25 50.4(3) y
O7 S1 C22 C25 179.3(2) y
N3 S1 C22 C25 -66.0(3) y
O6 S1 C22 C24 -69.6(3) y
O7 S1 C22 C24 59.2(3) y
N3 S1 C22 C24 174.0(3) y
O6 S1 C22 C23 171.0(2) y
O7 S1 C22 C23 -60.1(3) y
N3 S1 C22 C23 54.6(3) y

loop_
_cod_related_entry_id
_cod_related_entry_database
_cod_related_entry_code
1 ChemSpider 30658552
